data_2219324
loop_
_publ_author_name
'Xing, Jing-Chun'
'Wang, Jing-Hua'
'Yan, Peng-Fei'
'Li, Guang-Ming'

_publ_section_title
{\m-6,6'-Dimethoxy-2,2'-[propane-1,3-diylbis(nitrilomethylidyne)]diphenolato}trinitratocopper(II)europium(III)
_journal_coeditor_code FJ2142
_journal_issue 9
_journal_name_full 'Acta Crystallographica Section E'
_journal_page_first m1206
_journal_paper_doi 10.1107/S1600536808026329
_journal_volume 64
_journal_year 2008
_chemical_formula_iupac '[Cu Eu (C19 H20 N2 O4) (N O3)3]'
_chemical_formula_moiety 'C19 H20 Cu Eu N5 O13'
_chemical_formula_sum 'C19 H20 Cu Eu N5 O13'
_chemical_formula_weight 741.90
_chemical_name_systematic
;
{\m-6,6'-Dimethoxy-2,2'-[propane-1,3-
diylbis(nitrilomethylidyne)]diphenolato}
trinitratocopper(II)europium(III)
;
_space_group_IT_number 14
_symmetry_cell_setting monoclinic
_symmetry_space_group_name_Hall '-P 2yn'
_symmetry_space_group_name_H-M 'P 1 21/n 1'
_atom_sites_solution_hydrogens geom
_atom_sites_solution_primary direct
_atom_sites_solution_secondary difmap
_audit_creation_method SHELXL-97
_cell_angle_alpha 90.00
_cell_angle_beta 101.52(3)
_cell_angle_gamma 90.00
_cell_formula_units_Z 4
_cell_length_a 11.638(2)
_cell_length_b 14.680(3)
_cell_length_c 14.853(3)
_cell_measurement_reflns_used 17062
_cell_measurement_temperature 291(2)
_cell_measurement_theta_max 27.45
_cell_measurement_theta_min 3.01
_cell_volume 2486.5(9)
_computing_cell_refinement 'RAPID-AUTO (Rigaku, 1998)'
_computing_data_collection 'RAPID-AUTO (Rigaku, 1998)'
_computing_data_reduction 'CrystalStructure (Rigaku/MSC, 2002)'
_computing_molecular_graphics 'SHELXTL (Sheldrick, 2008)'
_computing_publication_material 'SHELXL97 (Sheldrick, 2008)'
_computing_structure_refinement 'SHELXL97 (Sheldrick, 2008)'
_computing_structure_solution 'SHELXS97 (Sheldrick, 2008)'
_diffrn_ambient_temperature 291(2)
_diffrn_detector_area_resol_mean 10.000
_diffrn_measured_fraction_theta_full 0.998
_diffrn_measured_fraction_theta_max 0.998
_diffrn_measurement_device_type 'Rigaku R-AXIS RAPID'
_diffrn_measurement_method \w
_diffrn_radiation_monochromator graphite
_diffrn_radiation_source 'fine-focus sealed tube'
_diffrn_radiation_type MoK\a
_diffrn_radiation_wavelength 0.71073
_diffrn_reflns_av_R_equivalents 0.0306
_diffrn_reflns_av_sigmaI/netI 0.0262
_diffrn_reflns_limit_h_max 13
_diffrn_reflns_limit_h_min -15
_diffrn_reflns_limit_k_max 19
_diffrn_reflns_limit_k_min -19
_diffrn_reflns_limit_l_max 19
_diffrn_reflns_limit_l_min -19
_diffrn_reflns_number 23524
_diffrn_reflns_theta_full 27.45
_diffrn_reflns_theta_max 27.45
_diffrn_reflns_theta_min 3.11
_diffrn_standards_decay_% 0
_diffrn_standards_interval_count 0
_diffrn_standards_interval_time 0
_diffrn_standards_number 0
_exptl_absorpt_coefficient_mu 3.432
_exptl_absorpt_correction_T_max 0.5678
_exptl_absorpt_correction_T_min 0.5271
_exptl_absorpt_correction_type multi-scan
_exptl_absorpt_process_details '(ABSCOR; Higashi, 1995)'
_exptl_crystal_colour red
_exptl_crystal_density_diffrn 1.982
_exptl_crystal_density_method 'not measured'
_exptl_crystal_description block
_exptl_crystal_F_000 1460
_exptl_crystal_size_max 0.21
_exptl_crystal_size_mid 0.20
_exptl_crystal_size_min 0.19
_refine_diff_density_max 0.716
_refine_diff_density_min -0.445
_refine_ls_extinction_method none
_refine_ls_goodness_of_fit_ref 1.060
_refine_ls_hydrogen_treatment constr
_refine_ls_matrix_type full
_refine_ls_number_parameters 354
_refine_ls_number_reflns 5660
_refine_ls_number_restraints 6
_refine_ls_restrained_S_all 1.155
_refine_ls_R_factor_all 0.0280
_refine_ls_R_factor_gt 0.0238
_refine_ls_shift/su_max 0.002
_refine_ls_shift/su_mean 0.000
_refine_ls_structure_factor_coef Fsqd
_refine_ls_weighting_details 'calc w=1/[\s^2^(Fo^2^)+(0.0213P)^2^+2.281P] where P=(Fo^2^+2Fc^2^)/3'
_refine_ls_weighting_scheme calc
_refine_ls_wR_factor_gt 0.0563
_refine_ls_wR_factor_ref 0.0580
_reflns_number_gt 5072
_reflns_number_total 5660
_reflns_threshold_expression I>2\s(I)
_cod_data_source_file fj2142.cif
_cod_data_source_block I
_cod_original_sg_symbol_H-M 'P 21/n'
_cod_database_code 2219324
_cod_database_fobs_code 2219324

loop_
_symmetry_equiv_pos_as_xyz
'x, y, z'
'-x+1/2, y+1/2, -z+1/2'
'-x, -y, -z'
'x-1/2, -y-1/2, z-1/2'

loop_
_atom_site_type_symbol
_atom_site_label
_atom_site_fract_x
_atom_site_fract_y
_atom_site_fract_z
_atom_site_U_iso_or_equiv
_atom_site_adp_type
_atom_site_calc_flag
_atom_site_refinement_flags
_atom_site_occupancy
C C1 0.9061(2) 0.36789(18) -0.06244(19) 0.0317(6) Uani d . 1
C C2 0.7932(3) 0.3919(2) -0.10789(19) 0.0345(6) Uani d . 1
C C3 0.7755(3) 0.4599(2) -0.1732(2) 0.0449(7) Uani d . 1
H H1 0.6999 0.4743 -0.2038 0.054 Uiso calc R 1
C C4 0.8712(3) 0.5068(2) -0.1931(2) 0.0523(9) Uani d . 1
H H2 0.8594 0.5536 -0.2361 0.063 Uiso calc R 1
C C5 0.9823(3) 0.4844(2) -0.1499(2) 0.0463(8) Uani d . 1
H H3 1.0456 0.5162 -0.1639 0.056 Uiso calc R 1
C C6 1.0024(3) 0.4136(2) -0.0841(2) 0.0365(6) Uani d . 1
C C7 1.1218(3) 0.3936(2) -0.0403(2) 0.0397(7) Uani d . 1
H H4 1.1783 0.4344 -0.0518 0.048 Uiso calc R 1
C C8 1.2885(3) 0.3275(2) 0.0496(3) 0.0536(9) Uani d . 1
H H5 1.3080 0.3813 0.0876 0.064 Uiso calc R 1
H H6 1.3290 0.3320 -0.0013 0.064 Uiso calc R 1
C C9 1.3326(3) 0.2449(2) 0.1056(3) 0.0511(9) Uani d . 1
H H7 1.3038 0.2462 0.1625 0.061 Uiso calc R 1
H H8 1.4176 0.2469 0.1211 0.061 Uiso calc R 1
C C10 1.2950(3) 0.1573(2) 0.0561(3) 0.0488(8) Uani d . 1
H H9 1.2975 0.1638 -0.0085 0.059 Uiso calc R 1
H H10 1.3483 0.1088 0.0815 0.059 Uiso calc R 1
C C11 1.1568(2) 0.05275(19) 0.09083(19) 0.0336(6) Uani d . 1
H H11 1.2194 0.0126 0.0954 0.040 Uiso calc R 1
C C12 1.0502(2) 0.01617(18) 0.11234(18) 0.0304(6) Uani d . 1
C C13 1.0533(3) -0.0754(2) 0.1430(2) 0.0380(7) Uani d . 1
H H12 1.1202 -0.1105 0.1442 0.046 Uiso calc R 1
C C14 0.9582(3) -0.1123(2) 0.1709(2) 0.0458(8) Uani d . 1
H H13 0.9602 -0.1727 0.1899 0.055 Uiso calc R 1
C C15 0.8589(3) -0.0602(2) 0.1710(2) 0.0413(7) Uani d . 1
H H14 0.7953 -0.0853 0.1914 0.050 Uiso calc R 1
C C16 0.8541(2) 0.02870(19) 0.14095(19) 0.0321(6) Uani d . 1
C C17 0.9492(2) 0.06820(17) 0.10940(17) 0.0282(5) Uani d . 1
C C18 0.6700(3) 0.0552(3) 0.1857(3) 0.0560(9) Uani d . 1
H H15 0.6339 0.0016 0.1553 0.084 Uiso calc R 1
H H16 0.6119 0.1019 0.1839 0.084 Uiso calc R 1
H H17 0.7039 0.0408 0.2484 0.084 Uiso calc R 1
C C19 0.5899(3) 0.3491(3) -0.1377(3) 0.0647(11) Uani d . 1
H H18 0.5650 0.4115 -0.1394 0.097 Uiso calc R 1
H H19 0.5363 0.3122 -0.1121 0.097 Uiso calc R 1
H H20 0.5913 0.3287 -0.1988 0.097 Uiso calc R 1
Cu Cu1 1.05535(3) 0.22819(2) 0.03974(2) 0.03036(8) Uani d . 1
Eu Eu1 0.762074(11) 0.247433(8) 0.068399(9) 0.02785(5) Uani d . 1
N N1 1.1594(2) 0.32671(17) 0.01249(18) 0.0382(6) Uani d . 1
N N2 1.1746(2) 0.13432(16) 0.06616(17) 0.0341(5) Uani d . 1
N N3 0.6075(3) 0.12249(19) -0.0485(2) 0.0504(7) Uani d . 1
N N4 0.8226(5) 0.2655(3) 0.2660(2) 0.0872(15) Uani d . 1
N N5 0.6480(2) 0.42062(17) 0.09471(18) 0.0433(6) Uani d . 1
O O1 0.91672(16) 0.30177(13) 0.00059(14) 0.0353(4) Uani d . 1
O O2 0.70508(18) 0.34136(15) -0.08175(14) 0.0399(5) Uani d . 1
O O3 0.93757(16) 0.15332(12) 0.07838(13) 0.0324(4) Uani d . 1
O O4 0.76063(18) 0.08689(14) 0.13955(15) 0.0390(5) Uani d . 1
O O5 0.7096(2) 0.13933(16) -0.06160(16) 0.0478(5) Uani d . 1
O O6 0.5492(3) 0.0630(2) -0.0900(3) 0.1037(13) Uani d . 1
O O7 0.57208(18) 0.17165(15) 0.01090(16) 0.0445(5) Uani d . 1
O O8 0.7188(3) 0.25602(16) 0.2249(2) 0.0633(8) Uani d . 1
O O9 0.8490(5) 0.2703(3) 0.3497(2) 0.1377(17) Uani d U 1
O O10 0.8992(3) 0.2700(2) 0.2174(2) 0.0809(10) Uani d . 1
O O11 0.58719(19) 0.35057(16) 0.07275(17) 0.0478(5) Uani d . 1
O O12 0.6061(3) 0.49507(18) 0.1043(2) 0.0779(9) Uani d . 1
O O13 0.75861(19) 0.41086(15) 0.10619(17) 0.0457(5) Uani d . 1

loop_
_atom_site_aniso_label
_atom_site_aniso_U_11
_atom_site_aniso_U_22
_atom_site_aniso_U_33
_atom_site_aniso_U_12
_atom_site_aniso_U_13
_atom_site_aniso_U_23
C1 0.0326(14) 0.0304(13) 0.0328(14) 0.0001(11) 0.0084(11) 0.0008(11)
C2 0.0338(15) 0.0357(14) 0.0341(14) -0.0031(12) 0.0074(12) 0.0002(12)
C3 0.0492(19) 0.0455(18) 0.0374(16) 0.0018(15) 0.0022(14) 0.0098(13)
C4 0.062(2) 0.052(2) 0.0429(18) -0.0013(17) 0.0104(16) 0.0185(15)
C5 0.052(2) 0.0428(17) 0.0477(18) -0.0078(15) 0.0186(16) 0.0115(14)
C6 0.0382(16) 0.0335(14) 0.0408(16) -0.0030(12) 0.0149(13) 0.0017(12)
C7 0.0350(16) 0.0353(15) 0.0528(18) -0.0075(13) 0.0186(14) 0.0013(13)
C8 0.0262(16) 0.0448(19) 0.089(3) -0.0044(14) 0.0089(17) -0.0001(18)
C9 0.0259(16) 0.059(2) 0.067(2) -0.0044(14) 0.0062(15) 0.0024(17)
C10 0.0306(16) 0.0420(17) 0.079(2) 0.0051(14) 0.0225(16) 0.0063(16)
C11 0.0298(14) 0.0363(14) 0.0340(14) 0.0067(12) 0.0052(11) 0.0010(12)
C12 0.0329(14) 0.0304(13) 0.0280(13) 0.0012(11) 0.0065(11) -0.0008(10)
C13 0.0431(17) 0.0323(14) 0.0382(16) 0.0068(13) 0.0070(13) 0.0022(12)
C14 0.057(2) 0.0283(14) 0.0526(19) -0.0006(14) 0.0135(16) 0.0089(13)
C15 0.0448(18) 0.0352(15) 0.0463(17) -0.0081(13) 0.0145(14) 0.0057(13)
C16 0.0310(14) 0.0312(14) 0.0343(14) -0.0015(11) 0.0072(11) 0.0011(11)
C17 0.0323(14) 0.0268(12) 0.0254(12) -0.0026(11) 0.0054(10) -0.0005(10)
C18 0.0374(18) 0.061(2) 0.077(3) -0.0020(16) 0.0289(18) 0.0201(19)
C19 0.0328(18) 0.084(3) 0.069(2) -0.0063(18) -0.0103(17) 0.024(2)
Cu1 0.02206(16) 0.03009(16) 0.03997(18) -0.00026(13) 0.00866(14) 0.00474(14)
Eu1 0.02169(8) 0.02888(8) 0.03354(8) -0.00131(5) 0.00688(5) -0.00045(5)
N1 0.0247(12) 0.0372(13) 0.0539(15) -0.0038(10) 0.0110(11) -0.0005(11)
N2 0.0254(12) 0.0361(13) 0.0422(13) 0.0030(10) 0.0103(10) 0.0021(10)
N3 0.0429(16) 0.0409(15) 0.0632(18) -0.0032(12) 0.0008(14) -0.0151(13)
N4 0.119(4) 0.100(3) 0.0346(16) 0.079(3) -0.003(2) -0.0102(17)
N5 0.0479(17) 0.0361(14) 0.0454(15) 0.0078(12) 0.0084(12) 0.0007(11)
O1 0.0274(10) 0.0341(10) 0.0457(11) 0.0018(8) 0.0107(9) 0.0132(9)
O2 0.0270(10) 0.0460(12) 0.0437(12) -0.0020(9) 0.0002(9) 0.0098(9)
O3 0.0269(10) 0.0276(9) 0.0447(11) 0.0020(8) 0.0122(8) 0.0073(8)
O4 0.0310(11) 0.0382(11) 0.0521(12) -0.0011(9) 0.0181(10) 0.0089(9)
O5 0.0432(13) 0.0474(13) 0.0544(13) -0.0019(11) 0.0136(11) -0.0141(11)
O6 0.068(2) 0.087(2) 0.151(3) -0.0302(18) 0.010(2) -0.070(2)
O7 0.0293(11) 0.0483(13) 0.0551(13) -0.0027(9) 0.0066(10) -0.0091(11)
O8 0.088(2) 0.0581(16) 0.0499(15) 0.0195(14) 0.0294(16) 0.0010(12)
O9 0.166(4) 0.192(4) 0.0457(17) 0.115(3) -0.003(2) -0.020(2)
O10 0.0621(19) 0.114(3) 0.0561(17) 0.0386(18) -0.0146(15) -0.0300(17)
O11 0.0298(11) 0.0466(13) 0.0674(15) 0.0017(10) 0.0107(10) -0.0029(11)
O12 0.089(2) 0.0437(14) 0.099(2) 0.0295(15) 0.0140(18) -0.0063(15)
O13 0.0378(12) 0.0380(12) 0.0607(14) -0.0067(9) 0.0087(10) -0.0057(10)

loop_
_atom_type_symbol
_atom_type_description
_atom_type_scat_dispersion_real
_atom_type_scat_dispersion_imag
_atom_type_scat_source
C C 0.0033 0.0016 'International Tables Vol C Tables 4.2.6.8 and 6.1.1.4'
H H 0.0000 0.0000 'International Tables Vol C Tables 4.2.6.8 and 6.1.1.4'
N N 0.0061 0.0033 'International Tables Vol C Tables 4.2.6.8 and 6.1.1.4'
O O 0.0106 0.0060 'International Tables Vol C Tables 4.2.6.8 and 6.1.1.4'
Cu Cu 0.3201 1.2651 'International Tables Vol C Tables 4.2.6.8 and 6.1.1.4'
Eu Eu -0.1578 3.6682 'International Tables Vol C Tables 4.2.6.8 and 6.1.1.4'

loop_
_geom_angle_atom_site_label_1
_geom_angle_atom_site_label_2
_geom_angle_atom_site_label_3
_geom_angle
O1 C1 C6 122.9(3)
O1 C1 C2 117.9(2)
C6 C1 C2 119.2(3)
C3 C2 O2 124.8(3)
C3 C2 C1 121.1(3)
O2 C2 C1 114.0(2)
C2 C3 C4 119.6(3)
C2 C3 H1 120.2
C4 C3 H1 120.2
C5 C4 C3 120.3(3)
C5 C4 H2 119.8
C3 C4 H2 119.8
C4 C5 C6 120.9(3)
C4 C5 H3 119.6
C6 C5 H3 119.6
C1 C6 C5 118.8(3)
C1 C6 C7 122.9(3)
C5 C6 C7 118.2(3)
N1 C7 C6 127.9(3)
N1 C7 H4 116.1
C6 C7 H4 116.1
N1 C8 C9 113.9(3)
N1 C8 H5 108.8
C9 C8 H5 108.8
N1 C8 H6 108.8
C9 C8 H6 108.8
H5 C8 H6 107.7
C8 C9 C10 112.7(3)
C8 C9 H7 109.0
C10 C9 H7 109.0
C8 C9 H8 109.0
C10 C9 H8 109.0
H7 C9 H8 107.8
N2 C10 C9 109.6(3)
N2 C10 H9 109.7
C9 C10 H9 109.7
N2 C10 H10 109.7
C9 C10 H10 109.7
H9 C10 H10 108.2
N2 C11 C12 127.3(3)
N2 C11 H11 116.3
C12 C11 H11 116.3
C17 C12 C13 119.8(3)
C17 C12 C11 123.0(2)
C13 C12 C11 117.1(3)
C14 C13 C12 120.1(3)
C14 C13 H12 120.0
C12 C13 H12 120.0
C13 C14 C15 120.5(3)
C13 C14 H13 119.7
C15 C14 H13 119.7
C16 C15 C14 120.1(3)
C16 C15 H14 119.9
C14 C15 H14 119.9
C15 C16 O4 124.9(3)
C15 C16 C17 121.0(3)
O4 C16 C17 114.1(2)
O3 C17 C12 123.5(2)
O3 C17 C16 118.0(2)
C12 C17 C16 118.5(2)
O4 C18 H15 109.5
O4 C18 H16 109.5
H15 C18 H16 109.5
O4 C18 H17 109.5
H15 C18 H17 109.5
H16 C18 H17 109.5
O2 C19 H18 109.5
O2 C19 H19 109.5
H18 C19 H19 109.5
O2 C19 H20 109.5
H18 C19 H20 109.5
H19 C19 H20 109.5
O3 Cu1 O1 78.94(8)
O3 Cu1 N2 93.28(9)
O1 Cu1 N2 168.21(10)
O3 Cu1 N1 167.44(9)
O1 Cu1 N1 92.19(9)
N2 Cu1 N1 96.78(10)
O1 Eu1 O3 61.31(6)
O1 Eu1 O13 79.49(7)
O3 Eu1 O13 125.96(7)
O1 Eu1 O7 135.09(7)
O3 Eu1 O7 116.46(7)
O13 Eu1 O7 117.56(7)
O1 Eu1 O8 134.09(10)
O3 Eu1 O8 107.21(9)
O13 Eu1 O8 73.82(8)
O7 Eu1 O8 90.65(10)
O1 Eu1 O10 85.77(10)
O3 Eu1 O10 68.91(8)
O13 Eu1 O10 72.77(9)
O7 Eu1 O10 137.83(11)
O8 Eu1 O10 51.04(12)
O1 Eu1 O5 88.53(8)
O3 Eu1 O5 76.02(8)
O13 Eu1 O5 141.92(8)
O7 Eu1 O5 51.56(8)
O8 Eu1 O5 134.29(9)
O10 Eu1 O5 142.67(9)
O1 Eu1 O11 119.29(7)
O3 Eu1 O11 174.77(7)
O13 Eu1 O11 50.70(7)
O7 Eu1 O11 67.17(8)
O8 Eu1 O11 68.45(9)
O10 Eu1 O11 105.86(9)
O5 Eu1 O11 109.04(8)
O1 Eu1 O4 123.26(6)
O3 Eu1 O4 62.20(6)
O13 Eu1 O4 142.41(8)
O7 Eu1 O4 69.64(7)
O8 Eu1 O4 69.12(7)
O10 Eu1 O4 79.18(10)
O5 Eu1 O4 73.38(8)
O11 Eu1 O4 117.46(7)
O1 Eu1 O2 62.67(7)
O3 Eu1 O2 114.81(7)
O13 Eu1 O2 70.45(8)
O7 Eu1 O2 83.38(8)
O8 Eu1 O2 135.61(8)
O10 Eu1 O2 134.86(10)
O5 Eu1 O2 71.93(8)
O11 Eu1 O2 68.74(8)
O4 Eu1 O2 144.61(7)
C7 N1 C8 114.6(3)
C7 N1 Cu1 122.6(2)
C8 N1 Cu1 122.8(2)
C11 N2 C10 117.0(2)
C11 N2 Cu1 124.85(19)
C10 N2 Cu1 118.15(19)
O6 N3 O5 121.1(3)
O6 N3 O7 122.8(3)
O5 N3 O7 116.1(2)
O9 N4 O8 121.7(5)
O9 N4 O10 121.3(5)
O8 N4 O10 117.0(3)
O12 N5 O11 123.3(3)
O12 N5 O13 120.2(3)
O11 N5 O13 116.5(2)
C1 O1 Cu1 124.84(17)
C1 O1 Eu1 124.78(16)
Cu1 O1 Eu1 110.09(8)
C2 O2 C19 117.1(2)
C2 O2 Eu1 116.77(17)
C19 O2 Eu1 126.1(2)
C17 O3 Cu1 127.52(17)
C17 O3 Eu1 125.29(16)
Cu1 O3 Eu1 107.10(8)
C16 O4 C18 116.2(2)
C16 O4 Eu1 120.07(15)
C18 O4 Eu1 123.57(19)
N3 O5 Eu1 95.64(17)
N3 O7 Eu1 95.94(17)
N4 O8 Eu1 96.1(2)
N4 O10 Eu1 95.9(3)
N5 O11 Eu1 94.71(17)
N5 O13 Eu1 98.11(17)

loop_
_geom_bond_atom_site_label_1
_geom_bond_atom_site_label_2
_geom_bond_distance
C1 O1 1.337(3)
C1 C6 1.398(4)
C1 C2 1.398(4)
C2 C3 1.378(4)
C2 O2 1.383(3)
C3 C4 1.392(5)
C3 H1 0.9300
C4 C5 1.363(5)
C4 H2 0.9300
C5 C6 1.414(4)
C5 H3 0.9300
C6 C7 1.441(4)
C7 N1 1.278(4)
C7 H4 0.9300
C8 N1 1.494(4)
C8 C9 1.501(5)
C8 H5 0.9700
C8 H6 0.9700
C9 C10 1.502(5)
C9 H7 0.9700
C9 H8 0.9700
C10 N2 1.478(4)
C10 H9 0.9700
C10 H10 0.9700
C11 N2 1.281(4)
C11 C12 1.445(4)
C11 H11 0.9300
C12 C17 1.395(4)
C12 C13 1.418(4)
C13 C14 1.368(4)
C13 H12 0.9300
C14 C15 1.387(5)
C14 H13 0.9300
C15 C16 1.376(4)
C15 H14 0.9300
C16 O4 1.380(3)
C16 C17 1.409(4)
C17 O3 1.329(3)
C18 O4 1.445(3)
C18 H15 0.9600
C18 H16 0.9600
C18 H17 0.9600
C19 O2 1.433(4)
C19 H18 0.9600
C19 H19 0.9600
C19 H20 0.9600
Cu1 O3 1.9315(18)
Cu1 O1 1.9320(19)
Cu1 N2 1.940(2)
Cu1 N1 1.980(2)
Eu1 O1 2.3694(19)
Eu1 O3 2.4457(18)
Eu1 O13 2.466(2)
Eu1 O7 2.470(2)
Eu1 O8 2.478(3)
Eu1 O10 2.478(3)
Eu1 O5 2.480(2)
Eu1 O11 2.548(2)
Eu1 O4 2.584(2)
Eu1 O2 2.593(2)
N3 O6 1.198(4)
N3 O5 1.266(4)
N3 O7 1.271(3)
N4 O9 1.222(5)
N4 O8 1.249(5)
N4 O10 1.256(6)
N5 O12 1.216(3)
N5 O11 1.254(3)
N5 O13 1.273(3)
